data_7037635
loop_
_publ_author_name
'M\"oller, F'
'Merz, K.'
'Herrmann, C.'
'Apfel, U.-P.'

_publ_section_title
;
 Bimetallic nickel complexes for selective CO2 carbon capture and
 sequestration.
;
_journal_issue 3
_journal_name_full 'Dalton transactions (Cambridge, England : 2003)'
_journal_page_first 904
_journal_page_last 907
_journal_paper_doi 10.1039/c5dt04267d
_journal_volume 45
_journal_year 2016
_chemical_formula_sum 'C41 H63 Cl3 N10 Ni2 O12'
_chemical_formula_weight 1111.78
_space_group_crystal_system monoclinic
_space_group_IT_number 14
_space_group_name_Hall '-P 2ybc'
_space_group_name_H-M_alt 'P 1 21/c 1'
_symmetry_space_group_name_Hall '-P 2ybc'
_symmetry_space_group_name_H-M 'P 1 21/c 1'
_atom_sites_solution_hydrogens mixed
_audit_creation_method SHELXL-2014/7
_audit_update_record
;
2015-12-07 deposited with the CCDC.
2015-12-08 downloaded from the CCDC.
;
_cell_angle_alpha 90
_cell_angle_beta 115.046(8)
_cell_angle_gamma 90
_cell_formula_units_Z 4
_cell_length_a 17.1218(13)
_cell_length_b 15.9325(14)
_cell_length_c 19.4659(15)
_cell_measurement_reflns_used 9334
_cell_measurement_temperature 173(2)
_cell_measurement_theta_max 25.984
_cell_measurement_theta_min 2.119
_cell_volume 4810.8(7)
_computing_data_collection
;
CrysAlisPro, Agilent Technologies,
Version 1.171.37.34 (release 22-05-2014 CrysAlis171 .NET)
(compiled May 22 2014,16:03:01)
;
_computing_molecular_graphics 'Olex2 (Dolomanov et al., 2009)'
_computing_publication_material 'Olex2 (Dolomanov et al., 2009)'
_computing_structure_refinement 'SHELXL-2014/7 (Sheldrick, 2014)'
_computing_structure_solution 'Olex2 (Dolomanov et al., 2009)'
_diffrn_ambient_temperature 173(2)
_diffrn_measured_fraction_theta_full 0.999
_diffrn_measured_fraction_theta_max 0.989
_diffrn_measurement_device_type 'SuperNova, Single source at offset, Atlas'
_diffrn_radiation_type MoK\a
_diffrn_radiation_wavelength 0.71073
_diffrn_reflns_av_R_equivalents 0.0531
_diffrn_reflns_av_unetI/netI 0.0504
_diffrn_reflns_laue_measured_fraction_full 0.999
_diffrn_reflns_laue_measured_fraction_max 0.989
_diffrn_reflns_limit_h_max 20
_diffrn_reflns_limit_h_min -20
_diffrn_reflns_limit_k_max 19
_diffrn_reflns_limit_k_min -19
_diffrn_reflns_limit_l_max 23
_diffrn_reflns_limit_l_min -23
_diffrn_reflns_number 37246
_diffrn_reflns_point_group_measured_fraction_full 0.999
_diffrn_reflns_point_group_measured_fraction_max 0.989
_diffrn_reflns_theta_full 25.000
_diffrn_reflns_theta_max 25.984
_diffrn_reflns_theta_min 2.119
_exptl_absorpt_coefficient_mu 1.020
_exptl_crystal_colour blue
_exptl_crystal_density_diffrn 1.535
_exptl_crystal_description needle
_exptl_crystal_F_000 2328
_exptl_crystal_size_max 0.200
_exptl_crystal_size_mid 0.100
_exptl_crystal_size_min 0.100
_refine_diff_density_max 0.670
_refine_diff_density_min -0.706
_refine_diff_density_rms 0.068
_refine_ls_extinction_method none
_refine_ls_goodness_of_fit_ref 0.961
_refine_ls_hydrogen_treatment mixed
_refine_ls_matrix_type full
_refine_ls_number_parameters 624
_refine_ls_number_reflns 9334
_refine_ls_number_restraints 0
_refine_ls_restrained_S_all 0.961
_refine_ls_R_factor_all 0.0522
_refine_ls_R_factor_gt 0.0342
_refine_ls_shift/su_max 0.001
_refine_ls_shift/su_mean 0.000
_refine_ls_structure_factor_coef Fsqd
_refine_ls_weighting_details 'w=1/[\s^2^(Fo^2^)+(0.0524P)^2^] where P=(Fo^2^+2Fc^2^)/3'
_refine_ls_weighting_scheme calc
_refine_ls_wR_factor_gt 0.0834
_refine_ls_wR_factor_ref 0.0876
_reflns_Friedel_coverage 0.000
_reflns_number_gt 6692
_reflns_number_total 9334
_reflns_threshold_expression 'I > 2\s(I)'
_cod_data_source_file c5dt04267d2.cif
_cod_data_source_block added_by_encifer
_cod_depositor_comments 'Adding full bibliography for 7037633--7037638.cif.'
_cod_database_code 7037635
_shelx_shelxl_version_number 2014/7
_shelx_space_group_comment
;
The symmetry employed for this shelxl refinement is uniquely defined
by the following loop, which should always be used as a source of
symmetry information in preference to the above space-group names.
They are only intended as comments.
;
_shelx_estimated_absorpt_t_min 0.822
_shelx_estimated_absorpt_t_max 0.905

loop_
_space_group_symop_operation_xyz
'x, y, z'
'-x, y+1/2, -z+1/2'
'-x, -y, -z'
'x, -y-1/2, z-1/2'

loop_
_atom_site_label
_atom_site_type_symbol
_atom_site_fract_x
_atom_site_fract_y
_atom_site_fract_z
_atom_site_U_iso_or_equiv
_atom_site_adp_type
_atom_site_occupancy
_atom_site_site_symmetry_order
_atom_site_calc_flag
_atom_site_refinement_flags_posn
_atom_site_refinement_flags_adp
Ni1 Ni 0.15737(2) 0.31370(2) 0.44419(2) 0.01547(8) Uani 1 1 d . .
Ni2 Ni 0.30082(2) 0.61556(2) 0.66203(2) 0.01940(8) Uani 1 1 d . .
Cl3 Cl 0.39597(4) 0.25315(4) 0.31823(3) 0.02840(15) Uani 1 1 d . .
Cl4 Cl 0.13108(4) 0.67213(4) 0.59738(4) 0.02761(14) Uani 1 1 d . .
O6 O 0.26795(11) 0.51155(10) 0.59947(9) 0.0208(4) Uani 1 1 d . .
O7 O 0.21892(11) 0.40353(10) 0.52136(8) 0.0195(4) Uani 1 1 d . .
O8 O 0.04134(11) 0.39039(11) 0.40553(10) 0.0226(4) Uani 1 1 d . .
H8A H -0.0010 0.3606 0.4044 0.034 Uiso 1 1 d R U
O9 O 0.45963(14) 0.31403(13) 0.36235(11) 0.0420(5) Uani 1 1 d . .
O10 O 0.12880(12) 0.50604(12) 0.51425(11) 0.0311(5) Uani 1 1 d . .
O11 O 0.34165(13) 0.23350(13) 0.35514(11) 0.0394(5) Uani 1 1 d . .
N12 N 0.10268(13) 0.21467(12) 0.36837(10) 0.0191(4) Uani 1 1 d . .
N13 N 0.27401(13) 0.24549(12) 0.47569(10) 0.0180(4) Uani 1 1 d . .
H13 H 0.3004 0.2646 0.4413 0.022 Uiso 1 1 calc R U
N14 N 0.43495(13) 0.58445(12) 0.71048(11) 0.0211(4) Uani 1 1 d . .
H14 H 0.4598 0.6105 0.6774 0.025 Uiso 1 1 calc R U
N15 N 0.25910(14) 0.57448(13) 0.74606(11) 0.0227(4) Uani 1 1 d . .
H15 H 0.1963 0.5888 0.7225 0.027 Uiso 1 1 calc R U
N16 N 0.16184(13) 0.37333(12) 0.34550(10) 0.0195(4) Uani 1 1 d . .
H16 H 0.1132 0.4145 0.3286 0.023 Uiso 1 1 calc R U
N17 N 0.34118(14) 0.72204(13) 0.73106(12) 0.0251(5) Uani 1 1 d . .
C18 C 0.21286(17) 0.68081(16) 0.40049(14) 0.0260(6) Uani 1 1 d . .
H18 H 0.2070 0.7378 0.4120 0.031 Uiso 1 1 calc R U
N19 N 0.09820(14) 0.24756(12) 0.50866(10) 0.0214(4) Uani 1 1 d . .
H19 H 0.0447 0.2810 0.4971 0.026 Uiso 1 1 calc R U
C20 C 0.17139(16) 0.15212(15) 0.37787(14) 0.0234(5) Uani 1 1 d . .
H20A H 0.1922 0.1617 0.3382 0.028 Uiso 1 1 calc R U
H20B H 0.1464 0.0950 0.3706 0.028 Uiso 1 1 calc R U
C21 C 0.27815(16) 0.63151(15) 0.45275(13) 0.0214(5) Uani 1 1 d . .
O22 O 0.34649(17) 0.28616(16) 0.24463(12) 0.0600(7) Uani 1 1 d . .
N23 N 0.30283(14) 0.69743(12) 0.57656(11) 0.0227(5) Uani 1 1 d . .
H23 H 0.2409 0.7083 0.5423 0.027 Uiso 1 1 calc R U
C24 C 0.29466(19) 0.63349(18) 0.81131(15) 0.0330(7) Uani 1 1 d . .
H24A H 0.3538 0.6162 0.8462 0.040 Uiso 1 1 calc R U
H24B H 0.2584 0.6325 0.8397 0.040 Uiso 1 1 calc R U
O25 O 0.43825(15) 0.17776(14) 0.31168(14) 0.0505(6) Uani 1 1 d . .
C26 C 0.40398(16) 0.37722(15) 0.63309(12) 0.0200(5) Uani 1 1 d . .
H26 H 0.3698 0.3641 0.6594 0.024 Uiso 1 1 calc R U
C27 C 0.28466(16) 0.54771(15) 0.43556(13) 0.0204(5) Uani 1 1 d . .
H27 H 0.3279 0.5132 0.4716 0.024 Uiso 1 1 calc R U
C28 C 0.13543(19) 0.23962(16) 0.59273(13) 0.0261(6) Uani 1 1 d . .
H28A H 0.1976 0.2263 0.6123 0.031 Uiso 1 1 calc R U
H28B H 0.1069 0.1927 0.6065 0.031 Uiso 1 1 calc R U
C29 C 0.03291(17) 0.17807(16) 0.38517(14) 0.0253(6) Uani 1 1 d . .
H29A H 0.0155 0.1231 0.3595 0.030 Uiso 1 1 calc R U
H29B H -0.0179 0.2156 0.3655 0.030 Uiso 1 1 calc R U
C30 C 0.06346(19) 0.16665(15) 0.46998(14) 0.0273(6) Uani 1 1 d . .
H30A H 0.0148 0.1482 0.4811 0.033 Uiso 1 1 calc R U
H30B H 0.1088 0.1230 0.4887 0.033 Uiso 1 1 calc R U
C31 C 0.12416(17) 0.31913(15) 0.62925(12) 0.0209(5) Uani 1 1 d . .
C32 C 0.45845(16) 0.44677(15) 0.65565(13) 0.0206(5) Uani 1 1 d . .
C33 C 0.18307(16) 0.43768(15) 0.71412(12) 0.0207(5) Uani 1 1 d . .
C34 C 0.47237(18) 0.62987(17) 0.78376(14) 0.0276(6) Uani 1 1 d . .
H34A H 0.5359 0.6320 0.8026 0.033 Uiso 1 1 calc R U
H34B H 0.4586 0.5993 0.8216 0.033 Uiso 1 1 calc R U
C35 C 0.19436(17) 0.36476(15) 0.67940(13) 0.0216(5) Uani 1 1 d . .
H35 H 0.2511 0.3460 0.6903 0.026 Uiso 1 1 calc R U
C36 C 0.02947(17) 0.42005(15) 0.64726(13) 0.0229(5) Uani 1 1 d . .
H36 H -0.0272 0.4393 0.6359 0.028 Uiso 1 1 calc R U
C37 C 0.16452(18) 0.56465(17) 0.31459(14) 0.0280(6) Uani 1 1 d . .
H37 H 0.1260 0.5423 0.2670 0.034 Uiso 1 1 calc R U
C38 C 0.39838(15) 0.32655(15) 0.57305(12) 0.0197(5) Uani 1 1 d . .
C39 C 0.15652(18) 0.64721(17) 0.33195(15) 0.0294(6) Uani 1 1 d . .
H39 H 0.1120 0.6811 0.2966 0.035 Uiso 1 1 calc R U
C40 C 0.50259(18) 0.41521(17) 0.55594(15) 0.0296(6) Uani 1 1 d . .
H40 H 0.5362 0.4284 0.5291 0.035 Uiso 1 1 calc R U
C41 C 0.23632(18) 0.42329(15) 0.34743(15) 0.0261(6) Uani 1 1 d . .
H41A H 0.2385 0.4199 0.2975 0.031 Uiso 1 1 calc R U
H41B H 0.2906 0.3995 0.3860 0.031 Uiso 1 1 calc R U
C42 C 0.09996(17) 0.46454(15) 0.69772(13) 0.0226(5) Uani 1 1 d . .
H42 H 0.0913 0.5137 0.7212 0.027 Uiso 1 1 calc R U
C43 C 0.31550(19) 0.79492(16) 0.67971(16) 0.0321(6) Uani 1 1 d . .
H43A H 0.3460 0.8457 0.7075 0.038 Uiso 1 1 calc R U
H43B H 0.2527 0.8046 0.6611 0.038 Uiso 1 1 calc R U
C44 C 0.04113(17) 0.34735(16) 0.61315(13) 0.0229(5) Uani 1 1 d . .
H44 H -0.0075 0.3169 0.5789 0.027 Uiso 1 1 calc R U
C45 C 0.50822(17) 0.46548(16) 0.61654(15) 0.0279(6) Uani 1 1 d . .
H45 H 0.5460 0.5124 0.6312 0.034 Uiso 1 1 calc R U
C46 C 0.22856(16) 0.51388(15) 0.36617(13) 0.0215(5) Uani 1 1 d . .
C47 C 0.34281(17) 0.66919(17) 0.52548(14) 0.0276(6) Uani 1 1 d . .
H47A H 0.3880 0.6271 0.5524 0.033 Uiso 1 1 calc R U
H47B H 0.3709 0.7178 0.5134 0.033 Uiso 1 1 calc R U
C48 C 0.20929(15) 0.47255(14) 0.54707(12) 0.0171(5) Uani 1 1 d . .
C49 C 0.34385(16) 0.24821(15) 0.55450(13) 0.0232(5) Uani 1 1 d . .
H49A H 0.3818 0.1989 0.5621 0.028 Uiso 1 1 calc R U
H49B H 0.3173 0.2433 0.5907 0.028 Uiso 1 1 calc R U
C51 C 0.44832(17) 0.34616(16) 0.53453(13) 0.0238(5) Uani 1 1 d . .
H51 H 0.4452 0.3121 0.4934 0.029 Uiso 1 1 calc R U
C52 C 0.43676(17) 0.71866(17) 0.77466(15) 0.0290(6) Uani 1 1 d . .
H52A H 0.4527 0.7433 0.8255 0.035 Uiso 1 1 calc R U
H52B H 0.4638 0.7532 0.7483 0.035 Uiso 1 1 calc R U
C53 C 0.46674(18) 0.49590(16) 0.72460(13) 0.0260(6) Uani 1 1 d . .
H53A H 0.4347 0.4657 0.7491 0.031 Uiso 1 1 calc R U
H53B H 0.5283 0.4967 0.7610 0.031 Uiso 1 1 calc R U
C54 C 0.29621(19) 0.72120(18) 0.78214(16) 0.0341(7) Uani 1 1 d . .
H54A H 0.2364 0.7417 0.7541 0.041 Uiso 1 1 calc R U
H54B H 0.3263 0.7594 0.8255 0.041 Uiso 1 1 calc R U
C55 C 0.06775(17) 0.25153(15) 0.29086(13) 0.0235(5) Uani 1 1 d . .
H55A H 0.0143 0.2831 0.2812 0.028 Uiso 1 1 calc R U
H55B H 0.0533 0.2061 0.2528 0.028 Uiso 1 1 calc R U
C56 C 0.25935(17) 0.48585(17) 0.77026(14) 0.0272(6) Uani 1 1 d . .
H56A H 0.2579 0.4848 0.8205 0.033 Uiso 1 1 calc R U
H56B H 0.3133 0.4582 0.7753 0.033 Uiso 1 1 calc R U
C57 C 0.24750(17) 0.15710(15) 0.45546(14) 0.0254(6) Uani 1 1 d . .
H57A H 0.2312 0.1320 0.4941 0.031 Uiso 1 1 calc R U
H57B H 0.2965 0.1246 0.4549 0.031 Uiso 1 1 calc R U
C58 C 0.3376(2) 0.77924(16) 0.61235(16) 0.0318(6) Uani 1 1 d . .
H58A H 0.3130 0.8247 0.5746 0.038 Uiso 1 1 calc R U
H58B H 0.4010 0.7798 0.6299 0.038 Uiso 1 1 calc R U
C59 C 0.13386(18) 0.30993(16) 0.28339(13) 0.0263(6) Uani 1 1 d . .
H59A H 0.1843 0.2771 0.2863 0.032 Uiso 1 1 calc R U
H59B H 0.1083 0.3386 0.2336 0.032 Uiso 1 1 calc R U
C61 C 0.1431(3) 0.5307(3) 0.1049(2) 0.0709(12) Uani 1 1 d . .
H61A H 0.1145 0.5448 0.0508 0.106 Uiso 1 1 calc R U
H61B H 0.1487 0.5813 0.1351 0.106 Uiso 1 1 calc R U
H61C H 0.1088 0.4888 0.1168 0.106 Uiso 1 1 calc R U
N63 N 0.5186(3) 0.1326(3) 0.5213(2) 0.0833(12) Uani 1 1 d . .
C64 C 0.5471(3) 0.0934(3) 0.4892(2) 0.0602(10) Uani 1 1 d . .
N65 N 0.2926(3) 0.4712(3) 0.1331(2) 0.0902(12) Uani 1 1 d . .
C66 C 0.2274(3) 0.4970(2) 0.1222(2) 0.0550(9) Uani 1 1 d . .
C67 C 0.5859(3) 0.0416(3) 0.4503(3) 0.0822(14) Uani 1 1 d . .
H67A H 0.5674 0.0618 0.3981 0.123 Uiso 1 1 calc R U
H67B H 0.5676 -0.0168 0.4494 0.123 Uiso 1 1 calc R U
H67C H 0.6488 0.0450 0.4770 0.123 Uiso 1 1 calc R U
Cl1 Cl 0.09212(7) 0.90470(5) 0.38971(6) 0.0602(3) Uani 1 1 d . .
O0AA O 0.1001(2) 0.86758(19) 0.32728(17) 0.0805(9) Uani 1 1 d . .
O3 O 0.1697(3) 0.9462(2) 0.43060(19) 0.1083(13) Uani 1 1 d . .
H10 H 0.127(2) 0.550(2) 0.5344(19) 0.046(10) Uiso 1 1 d . .
H8B H 0.054(2) 0.429(2) 0.4321(19) 0.043(10) Uiso 1 1 d . .
O1 O 0.0778(4) 0.8400(2) 0.4310(3) 0.163(2) Uani 1 1 d . .
O2 O 0.0279(3) 0.9619(2) 0.3681(5) 0.243(4) Uani 1 1 d . .

loop_
_atom_site_aniso_label
_atom_site_aniso_U_11
_atom_site_aniso_U_22
_atom_site_aniso_U_33
_atom_site_aniso_U_23
_atom_site_aniso_U_13
_atom_site_aniso_U_12
Ni1 0.01694(17) 0.01574(15) 0.01345(14) -0.00228(11) 0.00615(12) -0.00138(12)
Ni2 0.01890(18) 0.02007(16) 0.02064(15) -0.00680(12) 0.00974(13) -0.00479(13)
Cl3 0.0256(4) 0.0363(4) 0.0261(3) -0.0097(3) 0.0137(3) -0.0108(3)
Cl4 0.0214(3) 0.0277(3) 0.0337(3) -0.0043(3) 0.0115(3) -0.0009(3)
O6 0.0166(9) 0.0216(8) 0.0212(8) -0.0066(7) 0.0052(7) -0.0027(7)
O7 0.0191(9) 0.0181(8) 0.0181(8) -0.0069(6) 0.0048(7) -0.0013(7)
O8 0.0184(10) 0.0216(9) 0.0256(9) -0.0035(8) 0.0072(8) -0.0010(7)
O9 0.0387(13) 0.0500(13) 0.0401(11) -0.0214(10) 0.0194(10) -0.0251(10)
O10 0.0200(11) 0.0275(10) 0.0348(10) -0.0121(8) 0.0010(8) 0.0053(8)
O11 0.0346(12) 0.0523(13) 0.0418(11) -0.0134(10) 0.0263(10) -0.0148(10)
N12 0.0214(11) 0.0192(10) 0.0173(9) -0.0045(8) 0.0088(8) -0.0033(8)
N13 0.0184(11) 0.0196(10) 0.0138(9) 0.0002(7) 0.0046(8) 0.0012(8)
N14 0.0193(11) 0.0258(11) 0.0181(10) -0.0062(8) 0.0078(8) -0.0037(9)
N15 0.0199(12) 0.0294(11) 0.0211(10) -0.0068(9) 0.0107(9) -0.0070(9)
N16 0.0207(11) 0.0212(10) 0.0169(9) 0.0003(8) 0.0082(8) -0.0017(8)
N17 0.0226(12) 0.0254(11) 0.0326(11) -0.0137(9) 0.0168(10) -0.0079(9)
C18 0.0270(15) 0.0210(12) 0.0340(14) 0.0067(11) 0.0167(12) 0.0021(11)
N19 0.0290(12) 0.0213(10) 0.0175(10) -0.0018(8) 0.0134(9) -0.0032(9)
C20 0.0247(15) 0.0196(12) 0.0259(12) -0.0063(10) 0.0107(11) -0.0010(10)
C21 0.0186(14) 0.0282(13) 0.0209(12) 0.0038(10) 0.0116(10) -0.0026(10)
O22 0.0646(18) 0.0679(16) 0.0314(11) 0.0091(11) 0.0048(11) -0.0190(13)
N23 0.0217(12) 0.0218(10) 0.0262(10) -0.0048(8) 0.0115(9) -0.0038(9)
C24 0.0329(17) 0.0473(17) 0.0249(13) -0.0173(12) 0.0181(12) -0.0154(13)
O25 0.0491(15) 0.0461(13) 0.0677(15) -0.0238(11) 0.0357(12) -0.0037(11)
C26 0.0155(13) 0.0257(13) 0.0169(11) 0.0030(9) 0.0050(9) 0.0065(10)
C27 0.0168(13) 0.0236(12) 0.0234(12) 0.0062(10) 0.0110(10) 0.0000(10)
C28 0.0351(16) 0.0280(13) 0.0179(12) 0.0046(10) 0.0138(11) 0.0029(11)
C29 0.0244(15) 0.0257(13) 0.0282(13) -0.0104(11) 0.0135(11) -0.0091(11)
C30 0.0348(16) 0.0225(13) 0.0321(13) -0.0054(10) 0.0213(12) -0.0097(11)
C31 0.0270(14) 0.0246(12) 0.0136(10) 0.0056(9) 0.0109(10) 0.0011(11)
C32 0.0165(13) 0.0234(12) 0.0181(11) -0.0003(9) 0.0038(9) 0.0044(10)
C33 0.0236(14) 0.0250(12) 0.0145(10) 0.0056(9) 0.0091(10) -0.0010(10)
C34 0.0219(15) 0.0361(15) 0.0227(12) -0.0106(11) 0.0073(11) -0.0058(11)
C35 0.0210(14) 0.0279(13) 0.0190(11) 0.0074(10) 0.0114(10) 0.0033(10)
C36 0.0218(14) 0.0253(12) 0.0233(12) 0.0045(10) 0.0110(11) 0.0017(11)
C37 0.0245(15) 0.0346(15) 0.0221(12) 0.0043(11) 0.0071(11) -0.0043(12)
C38 0.0146(13) 0.0229(12) 0.0156(10) 0.0025(9) 0.0008(9) 0.0040(10)
C39 0.0209(15) 0.0309(14) 0.0321(14) 0.0141(11) 0.0071(11) 0.0032(12)
C40 0.0248(15) 0.0382(15) 0.0326(14) -0.0038(12) 0.0188(12) -0.0004(12)
C41 0.0276(15) 0.0249(13) 0.0307(13) -0.0009(11) 0.0173(12) -0.0029(11)
C42 0.0275(15) 0.0220(12) 0.0209(12) 0.0020(10) 0.0128(11) -0.0009(11)
C43 0.0315(17) 0.0228(13) 0.0437(16) -0.0098(12) 0.0177(13) -0.0031(11)
C44 0.0244(14) 0.0273(13) 0.0148(11) 0.0018(10) 0.0063(10) -0.0044(11)
C45 0.0216(14) 0.0292(14) 0.0332(14) -0.0061(11) 0.0117(11) -0.0056(11)
C46 0.0208(14) 0.0229(12) 0.0239(12) 0.0030(10) 0.0124(10) -0.0037(10)
C47 0.0236(15) 0.0351(15) 0.0282(13) -0.0033(11) 0.0150(11) -0.0052(11)
C48 0.0170(13) 0.0204(12) 0.0138(11) -0.0001(9) 0.0066(9) -0.0012(10)
C49 0.0223(14) 0.0231(12) 0.0165(11) 0.0030(10) 0.0008(10) 0.0016(11)
C51 0.0230(14) 0.0282(13) 0.0201(12) -0.0028(10) 0.0089(10) 0.0033(11)
C52 0.0253(15) 0.0326(14) 0.0299(14) -0.0155(11) 0.0125(11) -0.0111(12)
C53 0.0253(15) 0.0277(14) 0.0211(12) -0.0034(10) 0.0058(11) 0.0018(11)
C54 0.0322(17) 0.0398(16) 0.0399(15) -0.0236(13) 0.0245(13) -0.0122(13)
C55 0.0250(14) 0.0258(13) 0.0153(11) -0.0044(10) 0.0045(10) -0.0020(11)
C56 0.0237(15) 0.0356(14) 0.0198(12) 0.0035(11) 0.0068(11) -0.0032(12)
C57 0.0269(15) 0.0178(12) 0.0292(13) -0.0021(10) 0.0095(11) 0.0025(11)
C58 0.0364(17) 0.0217(13) 0.0393(15) -0.0039(11) 0.0180(13) -0.0056(12)
C59 0.0349(16) 0.0289(13) 0.0147(11) -0.0035(10) 0.0100(11) -0.0031(12)
C61 0.064(3) 0.081(3) 0.077(3) -0.023(2) 0.038(2) -0.007(2)
N63 0.102(3) 0.088(3) 0.060(2) 0.002(2) 0.033(2) 0.013(2)
C64 0.068(3) 0.060(2) 0.046(2) 0.0073(18) 0.018(2) -0.006(2)
N65 0.069(3) 0.088(3) 0.100(3) 0.002(2) 0.023(2) 0.011(2)
C66 0.058(3) 0.050(2) 0.054(2) -0.0084(17) 0.0207(19) -0.0078(19)
C67 0.108(4) 0.059(3) 0.092(3) -0.004(2) 0.055(3) -0.011(3)
Cl1 0.0723(7) 0.0278(4) 0.1076(7) -0.0147(4) 0.0642(6) -0.0151(4)
O0AA 0.078(2) 0.0772(19) 0.0729(19) -0.0034(15) 0.0194(16) 0.0044(16)
O3 0.118(3) 0.110(3) 0.086(2) -0.013(2) 0.032(2) -0.053(2)
O1 0.298(7) 0.057(2) 0.269(6) -0.012(3) 0.250(6) -0.041(3)
O2 0.142(5) 0.055(2) 0.597(13) 0.003(4) 0.220(7) 0.032(3)

loop_
_atom_type_symbol
_atom_type_description
_atom_type_scat_dispersion_real
_atom_type_scat_dispersion_imag
_atom_type_scat_source
C C 0.0033 0.0016 'International Tables Vol C Tables 4.2.6.8 and 6.1.1.4'
H H 0.0000 0.0000 'International Tables Vol C Tables 4.2.6.8 and 6.1.1.4'
Cl Cl 0.1484 0.1585 'International Tables Vol C Tables 4.2.6.8 and 6.1.1.4'
N N 0.0061 0.0033 'International Tables Vol C Tables 4.2.6.8 and 6.1.1.4'
Ni Ni 0.3393 1.1124 'International Tables Vol C Tables 4.2.6.8 and 6.1.1.4'
O O 0.0106 0.0060 'International Tables Vol C Tables 4.2.6.8 and 6.1.1.4'

loop_
_geom_angle_atom_site_label_1
_geom_angle_atom_site_label_2
_geom_angle_atom_site_label_3
_geom_angle
O7 Ni1 N12 175.33(7)
O7 Ni1 N13 90.98(7)
N12 Ni1 N13 84.44(8)
O7 Ni1 N16 98.35(7)
N12 Ni1 N16 83.03(7)
N13 Ni1 N16 95.63(8)
O7 Ni1 O8 88.39(7)
N12 Ni1 O8 96.26(8)
N13 Ni1 O8 174.93(7)
N16 Ni1 O8 79.48(7)
O7 Ni1 N19 97.89(7)
N12 Ni1 N19 82.17(7)
N13 Ni1 N19 101.26(8)
N16 Ni1 N19 156.28(8)
O8 Ni1 N19 83.82(7)
O6 Ni2 N17 177.18(8)
O6 Ni2 N23 97.23(7)
N17 Ni2 N23 83.95(8)
O6 Ni2 N14 92.84(7)
N17 Ni2 N14 84.47(8)
N23 Ni2 N14 96.73(8)
O6 Ni2 N15 96.51(7)
N17 Ni2 N15 83.33(8)
N23 Ni2 N15 154.78(8)
N14 Ni2 N15 103.59(8)
O22 Cl3 O11 110.53(15)
O22 Cl3 O25 109.14(15)
O11 Cl3 O25 108.73(13)
O22 Cl3 O9 109.24(14)
O11 Cl3 O9 109.69(12)
O25 Cl3 O9 109.50(14)
C48 O6 Ni2 146.38(16)
C48 O7 Ni1 143.84(16)
Ni1 O8 H8A 109.6
Ni1 O8 H8B 105(3)
H8A O8 H8B 117.1
C48 O10 H10 110(2)
C29 N12 C55 111.3(2)
C29 N12 C20 112.08(19)
C55 N12 C20 110.28(18)
C29 N12 Ni1 107.60(14)
C55 N12 Ni1 106.59(14)
C20 N12 Ni1 108.81(14)
C57 N13 C49 108.82(18)
C57 N13 Ni1 105.37(15)
C49 N13 Ni1 121.86(15)
C57 N13 H13 106.6
C49 N13 H13 106.6
Ni1 N13 H13 106.6
C34 N14 C53 107.97(19)
C34 N14 Ni2 104.91(15)
C53 N14 Ni2 122.61(16)
C34 N14 H14 106.8
C53 N14 H14 106.8
Ni2 N14 H14 106.8
C24 N15 C56 112.59(19)
C24 N15 Ni2 108.07(15)
C56 N15 Ni2 124.99(16)
C24 N15 H15 102.7
C56 N15 H15 102.7
Ni2 N15 H15 102.7
C41 N16 C59 111.11(19)
C41 N16 Ni1 124.14(15)
C59 N16 Ni1 107.53(14)
C41 N16 H16 104.0
C59 N16 H16 104.0
Ni1 N16 H16 104.0
C43 N17 C52 110.8(2)
C43 N17 C54 111.7(2)
C52 N17 C54 111.8(2)
C43 N17 Ni2 106.32(15)
C52 N17 Ni2 108.71(15)
C54 N17 Ni2 107.29(15)
C39 C18 C21 120.2(2)
C39 C18 H18 119.9
C21 C18 H18 119.9
C30 N19 C28 112.14(19)
C30 N19 Ni1 108.10(14)
C28 N19 Ni1 125.76(16)
C30 N19 H19 102.5
C28 N19 H19 102.5
Ni1 N19 H19 102.5
N12 C20 C57 112.75(19)
N12 C20 H20A 109.0
C57 C20 H20A 109.0
N12 C20 H20B 109.0
C57 C20 H20B 109.0
H20A C20 H20B 107.8
C27 C21 C18 119.1(2)
C27 C21 C47 120.5(2)
C18 C21 C47 120.4(2)
C58 N23 C47 111.8(2)
C58 N23 Ni2 107.99(15)
C47 N23 Ni2 119.96(16)
C58 N23 H23 105.3
C47 N23 H23 105.3
Ni2 N23 H23 105.3
N15 C24 C54 109.2(2)
N15 C24 H24A 109.8
C54 C24 H24A 109.8
N15 C24 H24B 109.8
C54 C24 H24B 109.8
H24A C24 H24B 108.3
C38 C26 C32 121.7(2)
C38 C26 H26 119.2
C32 C26 H26 119.2
C21 C27 C46 120.8(2)
C21 C27 H27 119.6
C46 C27 H27 119.6
N19 C28 C31 111.5(2)
N19 C28 H28A 109.3
C31 C28 H28A 109.3
N19 C28 H28B 109.3
C31 C28 H28B 109.3
H28A C28 H28B 108.0
N12 C29 C30 110.4(2)
N12 C29 H29A 109.6
C30 C29 H29A 109.6
N12 C29 H29B 109.6
C30 C29 H29B 109.6
H29A C29 H29B 108.1
N19 C30 C29 109.11(19)
N19 C30 H30A 109.9
C29 C30 H30A 109.9
N19 C30 H30B 109.9
C29 C30 H30B 109.9
H30A C30 H30B 108.3
C35 C31 C44 119.0(2)
C35 C31 C28 121.8(2)
C44 C31 C28 119.2(2)
C45 C32 C26 118.7(2)
C45 C32 C53 121.7(2)
C26 C32 C53 119.4(2)
C42 C33 C35 118.9(2)
C42 C33 C56 119.9(2)
C35 C33 C56 121.2(2)
N14 C34 C52 110.7(2)
N14 C34 H34A 109.5
C52 C34 H34A 109.5
N14 C34 H34B 109.5
C52 C34 H34B 109.5
H34A C34 H34B 108.1
C31 C35 C33 121.2(2)
C31 C35 H35 119.4
C33 C35 H35 119.4
C42 C36 C44 120.4(2)
C42 C36 H36 119.8
C44 C36 H36 119.8
C39 C37 C46 120.5(2)
C39 C37 H37 119.7
C46 C37 H37 119.7
C26 C38 C51 118.9(2)
C26 C38 C49 119.8(2)
C51 C38 C49 121.1(2)
C37 C39 C18 120.3(2)
C37 C39 H39 119.8
C18 C39 H39 119.8
C51 C40 C45 120.5(2)
C51 C40 H40 119.7
C45 C40 H40 119.7
N16 C41 C46 110.8(2)
N16 C41 H41A 109.5
C46 C41 H41A 109.5
N16 C41 H41B 109.5
C46 C41 H41B 109.5
H41A C41 H41B 108.1
C36 C42 C33 120.4(2)
C36 C42 H42 119.8
C33 C42 H42 119.8
N17 C43 C58 110.0(2)
N17 C43 H43A 109.7
C58 C43 H43A 109.7
N17 C43 H43B 109.7
C58 C43 H43B 109.7
H43A C43 H43B 108.2
C36 C44 C31 120.0(2)
C36 C44 H44 120.0
C31 C44 H44 120.0
C32 C45 C40 120.0(2)
C32 C45 H45 120.0
C40 C45 H45 120.0
C37 C46 C27 119.0(2)
C37 C46 C41 120.4(2)
C27 C46 C41 120.6(2)
N23 C47 C21 112.6(2)
N23 C47 H47A 109.1
C21 C47 H47A 109.1
N23 C47 H47B 109.1
C21 C47 H47B 109.1
H47A C47 H47B 107.8
O7 C48 O6 124.6(2)
O7 C48 O10 115.9(2)
O6 C48 O10 119.5(2)
N13 C49 C38 114.52(19)
N13 C49 H49A 108.6
C38 C49 H49A 108.6
N13 C49 H49B 108.6
C38 C49 H49B 108.6
H49A C49 H49B 107.6
C40 C51 C38 120.2(2)
C40 C51 H51 119.9
C38 C51 H51 119.9
N17 C52 C34 112.9(2)
N17 C52 H52A 109.0
C34 C52 H52A 109.0
N17 C52 H52B 109.0
C34 C52 H52B 109.0
H52A C52 H52B 107.8
N14 C53 C32 115.9(2)
N14 C53 H53A 108.3
C32 C53 H53A 108.3
N14 C53 H53B 108.3
C32 C53 H53B 108.3
H53A C53 H53B 107.4
N17 C54 C24 110.7(2)
N17 C54 H54A 109.5
C24 C54 H54A 109.5
N17 C54 H54B 109.5
C24 C54 H54B 109.5
H54A C54 H54B 108.1
N12 C55 C59 110.0(2)
N12 C55 H55A 109.7
C59 C55 H55A 109.7
N12 C55 H55B 109.7
C59 C55 H55B 109.7
H55A C55 H55B 108.2
N15 C56 C33 111.6(2)
N15 C56 H56A 109.3
C33 C56 H56A 109.3
N15 C56 H56B 109.3
C33 C56 H56B 109.3
H56A C56 H56B 108.0
N13 C57 C20 110.5(2)
N13 C57 H57A 109.5
C20 C57 H57A 109.5
N13 C57 H57B 109.5
C20 C57 H57B 109.5
H57A C57 H57B 108.1
N23 C58 C43 110.5(2)
N23 C58 H58A 109.5
C43 C58 H58A 109.5
N23 C58 H58B 109.5
C43 C58 H58B 109.5
H58A C58 H58B 108.1
N16 C59 C55 109.52(19)
N16 C59 H59A 109.8
C55 C59 H59A 109.8
N16 C59 H59B 109.8
C55 C59 H59B 109.8
H59A C59 H59B 108.2
C66 C61 H61A 109.5
C66 C61 H61B 109.5
H61A C61 H61B 109.5
C66 C61 H61C 109.5
H61A C61 H61C 109.5
H61B C61 H61C 109.5
N63 C64 C67 178.0(5)
N65 C66 C61 177.5(5)
C64 C67 H67A 109.5
C64 C67 H67B 109.5
H67A C67 H67B 109.5
C64 C67 H67C 109.5
H67A C67 H67C 109.5
H67B C67 H67C 109.5
O2 Cl1 O1 111.1(3)
O2 Cl1 O3 108.2(3)
O1 Cl1 O3 112.4(3)
O2 Cl1 O0AA 112.2(4)
O1 Cl1 O0AA 107.0(2)
O3 Cl1 O0AA 105.9(2)

loop_
_geom_bond_atom_site_label_1
_geom_bond_atom_site_label_2
_geom_bond_distance
Ni1 O7 2.0187(15)
Ni1 N12 2.0915(19)
Ni1 N13 2.123(2)
Ni1 N16 2.1735(19)
Ni1 O8 2.1772(18)
Ni1 N19 2.1881(19)
Ni2 O6 1.9913(15)
Ni2 N17 2.092(2)
Ni2 N23 2.126(2)
Ni2 N14 2.139(2)
Ni2 N15 2.145(2)
Cl3 O22 1.421(2)
Cl3 O11 1.4299(19)
Cl3 O25 1.436(2)
Cl3 O9 1.4401(19)
O6 C48 1.252(3)
O7 C48 1.248(3)
O8 H8A 0.8595
O8 H8B 0.78(3)
O10 C48 1.359(3)
O10 H10 0.80(3)
N12 C29 1.485(3)
N12 C55 1.488(3)
N12 C20 1.492(3)
N13 C57 1.481(3)
N13 C49 1.494(3)
N13 H13 1.0000
N14 C34 1.482(3)
N14 C53 1.495(3)
N14 H14 1.0000
N15 C24 1.488(3)
N15 C56 1.488(3)
N15 H15 1.0000
N16 C41 1.490(3)
N16 C59 1.490(3)
N16 H16 1.0000
N17 C43 1.473(3)
N17 C52 1.492(3)
N17 C54 1.493(3)
C18 C39 1.381(4)
C18 C21 1.392(3)
C18 H18 0.9500
N19 C30 1.484(3)
N19 C28 1.489(3)
N19 H19 1.0000
C20 C57 1.523(3)
C20 H20A 0.9900
C20 H20B 0.9900
C21 C27 1.392(3)
C21 C47 1.504(3)
N23 C58 1.479(3)
N23 C47 1.495(3)
N23 H23 1.0000
C24 C54 1.513(4)
C24 H24A 0.9900
C24 H24B 0.9900
C26 C38 1.390(3)
C26 C32 1.394(3)
C26 H26 0.9500
C27 C46 1.393(3)
C27 H27 0.9500
C28 C31 1.505(3)
C28 H28A 0.9900
C28 H28B 0.9900
C29 C30 1.517(3)
C29 H29A 0.9900
C29 H29B 0.9900
C30 H30A 0.9900
C30 H30B 0.9900
C31 C35 1.390(4)
C31 C44 1.394(4)
C32 C45 1.394(4)
C32 C53 1.508(3)
C33 C42 1.387(4)
C33 C35 1.398(3)
C33 C56 1.510(3)
C34 C52 1.521(4)
C34 H34A 0.9900
C34 H34B 0.9900
C35 H35 0.9500
C36 C42 1.386(4)
C36 C44 1.391(3)
C36 H36 0.9500
C37 C39 1.379(4)
C37 C46 1.390(4)
C37 H37 0.9500
C38 C51 1.391(3)
C38 C49 1.508(3)
C39 H39 0.9500
C40 C51 1.385(4)
C40 C45 1.395(4)
C40 H40 0.9500
C41 C46 1.508(3)
C41 H41A 0.9900
C41 H41B 0.9900
C42 H42 0.9500
C43 C58 1.532(4)
C43 H43A 0.9900
C43 H43B 0.9900
C44 H44 0.9500
C45 H45 0.9500
C47 H47A 0.9900
C47 H47B 0.9900
C49 H49A 0.9900
C49 H49B 0.9900
C51 H51 0.9500
C52 H52A 0.9900
C52 H52B 0.9900
C53 H53A 0.9900
C53 H53B 0.9900
C54 H54A 0.9900
C54 H54B 0.9900
C55 C59 1.519(4)
C55 H55A 0.9900
C55 H55B 0.9900
C56 H56A 0.9900
C56 H56B 0.9900
C57 H57A 0.9900
C57 H57B 0.9900
C58 H58A 0.9900
C58 H58B 0.9900
C59 H59A 0.9900
C59 H59B 0.9900
C61 C66 1.438(6)
C61 H61A 0.9800
C61 H61B 0.9800
C61 H61C 0.9800
N63 C64 1.130(5)
C64 C67 1.457(6)
N65 C66 1.123(5)
C67 H67A 0.9800
C67 H67B 0.9800
C67 H67C 0.9800
Cl1 O2 1.350(4)
Cl1 O1 1.391(3)
Cl1 O3 1.393(4)
Cl1 O0AA 1.410(3)

loop_
_geom_torsion_atom_site_label_1
_geom_torsion_atom_site_label_2
_geom_torsion_atom_site_label_3
_geom_torsion_atom_site_label_4
_geom_torsion
C29 N12 C20 C57 -95.8(2)
C55 N12 C20 C57 139.6(2)
Ni1 N12 C20 C57 23.0(2)
C39 C18 C21 C27 -1.3(4)
C39 C18 C21 C47 176.4(2)
C56 N15 C24 C54 177.2(2)
Ni2 N15 C24 C54 35.1(3)
C18 C21 C27 C46 2.0(3)
C47 C21 C27 C46 -175.7(2)
C30 N19 C28 C31 -147.7(2)
Ni1 N19 C28 C31 77.3(3)
C55 N12 C29 C30 -161.8(2)
C20 N12 C29 C30 74.2(2)
Ni1 N12 C29 C30 -45.4(2)
C28 N19 C30 C29 -175.8(2)
Ni1 N19 C30 C29 -33.0(2)
N12 C29 C30 N19 53.2(3)
N19 C28 C31 C35 -118.3(2)
N19 C28 C31 C44 62.5(3)
C38 C26 C32 C45 0.1(4)
C38 C26 C32 C53 -175.7(2)
C53 N14 C34 C52 -175.3(2)
Ni2 N14 C34 C52 -43.1(2)
C44 C31 C35 C33 0.5(3)
C28 C31 C35 C33 -178.7(2)
C42 C33 C35 C31 -0.1(3)
C56 C33 C35 C31 178.3(2)
C32 C26 C38 C51 -0.2(3)
C32 C26 C38 C49 175.3(2)
C46 C37 C39 C18 0.9(4)
C21 C18 C39 C37 -0.1(4)
C59 N16 C41 C46 141.9(2)
Ni1 N16 C41 C46 -87.4(2)
C44 C36 C42 C33 0.8(3)
C35 C33 C42 C36 -0.5(3)
C56 C33 C42 C36 -178.9(2)
C52 N17 C43 C58 73.5(3)
C54 N17 C43 C58 -161.2(2)
Ni2 N17 C43 C58 -44.4(2)
C42 C36 C44 C31 -0.4(3)
C35 C31 C44 C36 -0.2(3)
C28 C31 C44 C36 179.0(2)
C26 C32 C45 C40 0.3(4)
C53 C32 C45 C40 175.9(2)
C51 C40 C45 C32 -0.5(4)
C39 C37 C46 C27 -0.2(4)
C39 C37 C46 C41 179.1(2)
C21 C27 C46 C37 -1.3(4)
C21 C27 C46 C41 179.4(2)
N16 C41 C46 C37 -68.8(3)
N16 C41 C46 C27 110.5(3)
C58 N23 C47 C21 -138.4(2)
Ni2 N23 C47 C21 93.6(2)
C27 C21 C47 N23 -116.8(3)
C18 C21 C47 N23 65.5(3)
Ni1 O7 C48 O6 179.95(17)
Ni1 O7 C48 O10 -0.4(4)
Ni2 O6 C48 O7 176.42(18)
Ni2 O6 C48 O10 -3.2(4)
C57 N13 C49 C38 159.3(2)
Ni1 N13 C49 C38 -77.9(2)
C26 C38 C49 N13 121.7(2)
C51 C38 C49 N13 -63.0(3)
C45 C40 C51 C38 0.4(4)
C26 C38 C51 C40 0.0(4)
C49 C38 C51 C40 -175.5(2)
C43 N17 C52 C34 -140.5(2)
C54 N17 C52 C34 94.3(3)
Ni2 N17 C52 C34 -24.0(2)
N14 C34 C52 N17 46.7(3)
C34 N14 C53 C32 -162.3(2)
Ni2 N14 C53 C32 75.8(3)
C45 C32 C53 N14 69.1(3)
C26 C32 C53 N14 -115.3(3)
C43 N17 C54 C24 157.8(2)
C52 N17 C54 C24 -77.4(3)
Ni2 N17 C54 C24 41.7(3)
N15 C24 C54 N17 -52.4(3)
C29 N12 C55 C59 163.4(2)
C20 N12 C55 C59 -71.6(2)
Ni1 N12 C55 C59 46.4(2)
C24 N15 C56 C33 146.2(2)
Ni2 N15 C56 C33 -79.2(3)
C42 C33 C56 N15 -59.1(3)
C35 C33 C56 N15 122.5(2)
C49 N13 C57 C20 175.5(2)
Ni1 N13 C57 C20 43.2(2)
N12 C20 C57 N13 -45.9(3)
C47 N23 C58 C43 -164.3(2)
Ni2 N23 C58 C43 -30.2(3)
N17 C43 C58 N23 51.3(3)
C41 N16 C59 C55 171.2(2)
Ni1 N16 C59 C55 32.3(2)
N12 C55 C59 N16 -53.8(3)
